data_1519000
loop_
_publ_author_name
'Zeng, Wangdong'
'Lee, Sangsu'
'Son, Minjung'
'Ishida, Masatoshi'
'Furukawa, Ko'
'Hu, Pan'
'Sun, Zhe'
'Kim, Dongho'
'Wu, Jishan'

_publ_section_title
;
 Phenalenyl-fused porphyrins with different ground states
;
_journal_issue 4
_journal_name_full 'Chem. Sci.'
_journal_page_first 2427
_journal_paper_doi 10.1039/C4SC03866E
_journal_volume 6
_journal_year 2015
_chemical_formula_sum 'C136 H142 N4 Ni O2'
_chemical_formula_weight 1923.24
_chemical_name_systematic
; 
 ? 
;
_space_group_crystal_system triclinic
_space_group_IT_number 2
_space_group_name_Hall '-P 1'
_space_group_name_H-M_alt 'P -1'
_symmetry_space_group_name_Hall '-P 1'
_symmetry_space_group_name_H-M 'P -1'
_atom_sites_solution_hydrogens geom
_audit_creation_method SHELXL-2013
_audit_update_record
;
2014-08-13 deposited with the CCDC.
2015-02-04 downloaded from the CCDC.
;
_cell_angle_alpha 100.921(4)
_cell_angle_beta 109.976(4)
_cell_angle_gamma 108.180(4)
_cell_formula_units_Z 1
_cell_length_a 12.8361(14)
_cell_length_b 15.5717(18)
_cell_length_c 15.9281(17)
_cell_measurement_reflns_used 9830
_cell_measurement_temperature 100(2)
_cell_measurement_theta_max 27.56
_cell_measurement_theta_min 2.37
_cell_volume 2682.0(5)
_computing.cell_refinement 'APEX2 v2013.6--2 (Bruker AXS)'
_computing.data_collection 'APEX2 (Bruker AXS)'
_computing.data_reduction 'SAINT V8.32B (Bruker AXS Inc., 2013)'
_computing.molecular_graphics 'Bruker SHELXTL'
_computing.publication_material 'Bruker SHELXTL'
_computing.structure_refinement 'SHELXL--2013 (Sheldrick 2013)'
_computing.structure_solution 'SHELXS--97 (Sheldrick 2008)'

_diffrn_ambient_temperature 100(2)
_diffrn_measured_fraction_theta_full 0.999
_diffrn_measured_fraction_theta_max 1.000
_diffrn_measurement_device_type 'Bruker D8 Venture'
_diffrn_measurement_method '\f and \w scans'
_diffrn_radiation_type MoK\a
_diffrn_radiation_wavelength 0.71073
_diffrn_reflns_av_R_equivalents 0.0918
_diffrn_reflns_av_unetI/netI 0.0450
_diffrn_reflns_Laue_measured_fraction_full 0.999
_diffrn_reflns_Laue_measured_fraction_max 1.000
_diffrn_reflns_limit_h_max 16
_diffrn_reflns_limit_h_min -16
_diffrn_reflns_limit_k_max 20
_diffrn_reflns_limit_k_min -20
_diffrn_reflns_limit_l_max 20
_diffrn_reflns_limit_l_min -20
_diffrn_reflns_number 147706
_diffrn_reflns_point_group_measured_fraction_full 0.999
_diffrn_reflns_point_group_measured_fraction_max 1.000
_diffrn_reflns_theta_full 25.242
_diffrn_reflns_theta_max 27.500
_diffrn_reflns_theta_min 2.128
_diffrn_source 'Sealed Microfocusing Source'
_exptl_absorpt_coefficient_mu 0.237
_exptl_absorpt_correction_T_max 0.7457
_exptl_absorpt_correction_T_min 0.7150
_exptl_absorpt_correction_type multi-scan
_exptl_absorpt_process_details 'Sadabs, (Sheldrick 2012)'
_exptl_crystal_colour Red
_exptl_crystal_density_diffrn 1.191
_exptl_crystal_density_meas ?
_exptl_crystal_density_method 'Not Measured'
_exptl_crystal_description Block
_exptl_crystal_F_000 1030
_exptl_crystal_size_max 0.36
_exptl_crystal_size_mid 0.26
_exptl_crystal_size_min 0.10
_refine_diff_density_max 0.504
_refine_diff_density_min -0.544
_refine_diff_density_rms 0.058
_refine_ls_extinction_method none
_refine_ls_goodness_of_fit_ref 1.040
_refine_ls_hydrogen_treatment constr
_refine_ls_matrix_type full
_refine_ls_number_parameters 644
_refine_ls_number_reflns 12338
_refine_ls_number_restraints 1
_refine_ls_restrained_S_all 1.040
_refine_ls_R_factor_all 0.0789
_refine_ls_R_factor_gt 0.0506
_refine_ls_shift/su_max 0.000
_refine_ls_shift/su_mean 0.000
_refine_ls_structure_factor_coef Fsqd
_refine_ls_weighting_details 'w=1/[\s^2^(Fo^2^)+(0.0424P)^2^+2.3179P] where P=(Fo^2^+2Fc^2^)/3'
_refine_ls_weighting_scheme calc
_refine_ls_wR_factor_gt 0.1087
_refine_ls_wR_factor_ref 0.1184
_reflns_Friedel_coverage 0.000
_reflns_number_gt 9448
_reflns_number_total 12338
_reflns_threshold_expression 'I > 2\s(I)'
_cod_data_source_file c4sc03866e2.cif
_cod_data_source_block D620
_cod_depositor_comments
;
The following automatic conversions were performed:

'_exptl_absorpt_correction_type' value 'Multi-scan' changed to
'multi-scan' according to
/usr/data/users/saulius/crontab/automatic-downloads/current/RSC/lib/dictionaries/cif_core.dic
dictionary named 'cif_core.dic' version 2.4.2 from 2011-04-26.

'_exptl_crystal_density_meas' value 'Not Measured' was changed to '?'
- the value is perceived as not measured.

Automatic conversion script
Id: cif_fix_values 3143 2015-03-26 13:38:13Z robertas 
;
_cod_database_code 1519000
_shelx_space_group_comment
; 
The symmetry employed for this shelxl refinement is uniquely defined 
by the following loop, which should always be used as a source of 
symmetry information in preference to the above space-group names. 
They are only intended as comments. 
;
_computing.bruker_data_scaling 'SADABS V2012/1 (Bruker AXS Inc.)'

_shelxl_version_number 2013-3

loop_
_space_group_symop_operation_xyz
'x, y, z'
'-x, -y, -z'

loop_
_atom_site_label
_atom_site_type_symbol
_atom_site_fract_x
_atom_site_fract_y
_atom_site_fract_z
_atom_site_U_iso_or_equiv
_atom_site_adp_type
_atom_site_occupancy
_atom_site_site_symmetry_order
_atom_site_calc_flag
_atom_site_refinement_flags_posn
_atom_site_refinement_flags_adp
_atom_site_refinement_flags_occupancy
_atom_site_disorder_assembly
_atom_site_disorder_group
C14S C 0.867(2) 0.2072(12) 1.0006(10) 0.050(2) Uani 0.5 1 d D . P A 1
H14A H 0.8197 0.2390 1.0200 0.075 Uiso 0.5 1 calc R U P A 1
H14B H 0.9287 0.2062 1.0568 0.075 Uiso 0.5 1 calc R U P A 1
H14C H 0.8124 0.1414 0.9585 0.075 Uiso 0.5 1 calc R U P A 1
C8S C 0.9271(5) 0.2607(3) 0.9497(4) 0.0486(5) Uani 0.5 1 d DG . P A 1
C9S C 0.9931(6) 0.2240(2) 0.9118(4) 0.0486(5) Uani 0.5 1 d G . P A 1
H9S H 0.9916 0.1627 0.9122 0.058 Uiso 0.5 1 calc R U P A 1
C10S C 1.0612(5) 0.2769(3) 0.8731(4) 0.0486(5) Uani 0.5 1 d G . P A 1
H10S H 1.1063 0.2517 0.8472 0.058 Uiso 0.5 1 calc R U P A 1
C11S C 1.0634(4) 0.3665(3) 0.8725(3) 0.0607(10) Uani 0.5 1 d G . P A 1
H11S H 1.1099 0.4027 0.8461 0.073 Uiso 0.5 1 calc R U P A 1
C12S C 0.9974(5) 0.4033(2) 0.9104(4) 0.0607(10) Uani 0.5 1 d G . P A 1
H12S H 0.9988 0.4646 0.9099 0.073 Uiso 0.5 1 calc R U P A 1
C13S C 0.9292(4) 0.3504(3) 0.9490(4) 0.0607(10) Uani 0.5 1 d G . P A 1
H13S H 0.8841 0.3755 0.9750 0.073 Uiso 0.5 1 calc R U P A 1
C14X C 0.842(2) 0.1816(11) 0.9854(10) 0.050(2) Uani 0.5 1 d D . P B 2
H14X H 0.7918 0.2058 1.0086 0.075 Uiso 0.5 1 calc R U P B 2
H14Y H 0.9023 0.1737 1.0375 0.075 Uiso 0.5 1 calc R U P B 2
H14Z H 0.7906 0.1197 0.9349 0.075 Uiso 0.5 1 calc R U P B 2
C8X C 0.9058(5) 0.2512(3) 0.9477(4) 0.0486(5) Uani 0.5 1 d DG . P B 2
C9X C 0.9950(5) 0.2413(3) 0.9211(4) 0.0486(5) Uani 0.5 1 d G . P B 2
H9X H 1.0200 0.1910 0.9296 0.058 Uiso 0.5 1 calc R U P B 2
C10X C 1.0476(4) 0.3051(3) 0.8820(4) 0.0486(5) Uani 0.5 1 d G . P B 2
H10X H 1.1086 0.2983 0.8637 0.058 Uiso 0.5 1 calc R U P B 2
C11X C 1.0110(4) 0.3787(3) 0.8695(3) 0.0607(10) Uani 0.5 1 d G . P B 2
H11X H 1.0470 0.4222 0.8428 0.073 Uiso 0.5 1 calc R U P B 2
C12X C 0.9218(4) 0.3886(3) 0.8962(4) 0.0607(10) Uani 0.5 1 d G . P B 2
H12X H 0.8968 0.4389 0.8877 0.073 Uiso 0.5 1 calc R U P B 2
C13X C 0.8692(4) 0.3248(3) 0.9353(4) 0.0607(10) Uani 0.5 1 d G . P B 2
H13X H 0.8083 0.3316 0.9535 0.073 Uiso 0.5 1 calc R U P B 2
Ni1 Ni 0.0000 0.0000 0.0000 0.01042(9) Uani 1 2 d S . P . .
N1 N -0.11833(13) -0.04305(10) 0.05138(10) 0.0122(3) Uani 1 1 d . . . . .
N2 N 0.08797(13) 0.12300(10) 0.10293(10) 0.0125(3) Uani 1 1 d . . . . .
O1 O -0.3675(3) -0.20476(19) 0.0724(2) 0.0292(7) Uani 0.5 1 d . . P C 1
O2 O 0.3340(3) 0.3497(2) 0.2536(2) 0.0300(7) Uani 0.5 1 d . . P D 2
C1 C -0.22046(16) -0.13162(12) 0.01645(13) 0.0139(4) Uani 1 1 d . . . . .
C2 C -0.28075(17) -0.13615(13) 0.07789(13) 0.0165(4) Uani 1 1 d . . . . .
H2 H -0.3496 -0.1884 0.0707 0.020 Uiso 0.5 1 calc R U P C 2
C3 C -0.21501(16) -0.04526(13) 0.15215(13) 0.0154(4) Uani 1 1 d . . . . .
C4 C -0.23173(16) -0.00684(13) 0.22920(13) 0.0156(4) Uani 1 1 d . . . . .
C5 C -0.14851(16) 0.08866(12) 0.29165(13) 0.0140(4) Uani 1 1 d . . . . .
C6 C -0.05100(16) 0.14023(12) 0.27245(12) 0.0127(4) Uani 1 1 d . . . . .
C7 C -0.03659(16) 0.09890(12) 0.19153(12) 0.0125(3) Uani 1 1 d . . . . .
C8 C -0.11838(16) 0.00693(12) 0.13106(12) 0.0126(3) Uani 1 1 d . . . . .
C9 C -0.16044(16) 0.13209(13) 0.37167(13) 0.0148(4) Uani 1 1 d . . . . .
H9 H -0.2263 0.0976 0.3835 0.018 Uiso 1 1 calc R U . . .
C10 C -0.07974(16) 0.22338(13) 0.43405(12) 0.0142(4) Uani 1 1 d . . . . .
C11 C 0.01532(16) 0.27319(13) 0.41444(13) 0.0154(4) Uani 1 1 d . . . . .
H11 H 0.0707 0.3362 0.4559 0.019 Uiso 1 1 calc R U . . .
C12 C 0.03217(16) 0.23406(12) 0.33647(12) 0.0141(4) Uani 1 1 d . . . . .
C13 C 0.13396(16) 0.28645(13) 0.32044(13) 0.0159(4) Uani 1 1 d . . . . .
C14 C 0.14603(16) 0.24361(12) 0.24254(13) 0.0153(4) Uani 1 1 d . . . . .
C15 C 0.06075(16) 0.15084(12) 0.17564(12) 0.0128(4) Uani 1 1 d . . . . .
C16 C 0.23569(17) 0.27568(13) 0.20825(13) 0.0166(4) Uani 1 1 d . . . . .
H16 H 0.3061 0.3342 0.2366 0.020 Uiso 0.5 1 calc R U P D 1
C17 C 0.19684(16) 0.20091(12) 0.12219(13) 0.0139(4) Uani 1 1 d . . . . .
C18 C -0.33417(17) -0.06274(12) 0.24845(13) 0.0174(4) Uani 1 1 d . . . . .
C19 C -0.31052(19) -0.10131(13) 0.32174(14) 0.0214(4) Uani 1 1 d . . . . .
C20 C -0.4061(2) -0.14781(14) 0.34237(16) 0.0271(5) Uani 1 1 d . . . . .
H20 H -0.3904 -0.1740 0.3923 0.032 Uiso 1 1 calc R U . . .
C21 C -0.5227(2) -0.15689(14) 0.29236(17) 0.0293(5) Uani 1 1 d . . . . .
C22 C -0.54440(19) -0.12095(15) 0.21824(17) 0.0287(5) Uani 1 1 d . . . . .
H22 H -0.6248 -0.1286 0.1821 0.034 Uiso 1 1 calc R U . . .
C23 C -0.45234(18) -0.07381(14) 0.19463(15) 0.0219(4) Uani 1 1 d . . . . .
C24 C -0.1861(2) -0.09636(16) 0.37601(17) 0.0323(5) Uani 1 1 d . . . . .
H24A H -0.1593 -0.1255 0.3319 0.048 Uiso 1 1 calc R U . . .
H24B H -0.1887 -0.1311 0.4211 0.048 Uiso 1 1 calc R U . . .
H24C H -0.1290 -0.0292 0.4105 0.048 Uiso 1 1 calc R U . . .
C25 C -0.6235(2) -0.20276(17) 0.3193(2) 0.0446(7) Uani 1 1 d . . . . .
H25A H -0.5950 -0.2322 0.3666 0.067 Uiso 1 1 calc R U . . .
H25B H -0.6937 -0.2520 0.2629 0.067 Uiso 1 1 calc R U . . .
H25C H -0.6471 -0.1538 0.3457 0.067 Uiso 1 1 calc R U . . .
C26 C -0.4815(2) -0.03535(17) 0.11346(17) 0.0327(5) Uani 1 1 d . . . . .
H26A H -0.4852 -0.0784 0.0579 0.049 Uiso 1 1 calc R U . . .
H26B H -0.4183 0.0285 0.1314 0.049 Uiso 1 1 calc R U . . .
H26C H -0.5602 -0.0312 0.0982 0.049 Uiso 1 1 calc R U . . .
C27 C 0.22340(16) 0.38426(13) 0.38718(13) 0.0152(4) Uani 1 1 d . . . . .
C28 C 0.22204(16) 0.46463(13) 0.36018(13) 0.0177(4) Uani 1 1 d . . . . .
C29 C 0.30261(18) 0.55517(14) 0.42550(15) 0.0233(4) Uani 1 1 d . . . . .
H29 H 0.3029 0.6100 0.4075 0.028 Uiso 1 1 calc R U . . .
C30 C 0.38230(18) 0.56794(14) 0.51593(15) 0.0256(5) Uani 1 1 d . . . . .
C31 C 0.38349(18) 0.48728(15) 0.54013(14) 0.0253(5) Uani 1 1 d . . . . .
H31 H 0.4390 0.4950 0.6014 0.030 Uiso 1 1 calc R U . . .
C32 C 0.30571(17) 0.39534(14) 0.47729(13) 0.0196(4) Uani 1 1 d . . . . .
C33 C 0.3120(2) 0.31029(15) 0.50785(15) 0.0284(5) Uani 1 1 d . . . . .
H33A H 0.2550 0.2918 0.5360 0.043 Uiso 1 1 calc R U . . .
H33B H 0.3946 0.3274 0.5547 0.043 Uiso 1 1 calc R U . . .
H33C H 0.2904 0.2565 0.4527 0.043 Uiso 1 1 calc R U . . .
C34 C 0.4643(2) 0.66695(16) 0.58636(19) 0.0430(7) Uani 1 1 d . . . . .
H34A H 0.4436 0.6758 0.6403 0.065 Uiso 1 1 calc R U . . .
H34B H 0.4537 0.7147 0.5560 0.065 Uiso 1 1 calc R U . . .
H34C H 0.5490 0.6747 0.6086 0.065 Uiso 1 1 calc R U . . .
C35 C 0.13469(19) 0.45534(16) 0.26435(15) 0.0280(5) Uani 1 1 d . . . . .
H35A H 0.1356 0.5184 0.2637 0.042 Uiso 1 1 calc R U . . .
H35B H 0.0527 0.4114 0.2506 0.042 Uiso 1 1 calc R U . . .
H35C H 0.1587 0.4301 0.2162 0.042 Uiso 1 1 calc R U . . .
C36 C -0.08709(17) 0.27054(13) 0.52439(13) 0.0165(4) Uani 1 1 d . . . . .
C37 C -0.08723(18) 0.36946(14) 0.52670(14) 0.0215(4) Uani 1 1 d . . . . .
H37A H -0.1605 0.3620 0.4738 0.032 Uiso 1 1 calc R U . . .
H37B H -0.0152 0.4087 0.5211 0.032 Uiso 1 1 calc R U . . .
H37C H -0.0861 0.4009 0.5866 0.032 Uiso 1 1 calc R U . . .
C38 C 0.02426(19) 0.28187(15) 0.60989(14) 0.0250(4) Uani 1 1 d . . . . .
H38A H 0.0211 0.3117 0.6684 0.037 Uiso 1 1 calc R U . . .
H38B H 0.0983 0.3224 0.6076 0.037 Uiso 1 1 calc R U . . .
H38C H 0.0246 0.2187 0.6083 0.037 Uiso 1 1 calc R U . . .
C39 C -0.20177(19) 0.21087(14) 0.53093(15) 0.0251(5) Uani 1 1 d . . . . .
H39A H -0.2734 0.2028 0.4762 0.038 Uiso 1 1 calc R U . . .
H39B H -0.2031 0.2436 0.5893 0.038 Uiso 1 1 calc R U . . .
H39C H -0.2024 0.1479 0.5316 0.038 Uiso 1 1 calc R U . . .
C40 C 0.25878(15) 0.20497(12) 0.06580(12) 0.0126(3) Uani 1 1 d . . . . .
C41 C 0.37476(16) 0.29134(12) 0.09919(12) 0.0128(4) Uani 1 1 d . . . . .
C42 C 0.48409(16) 0.28160(13) 0.13417(13) 0.0152(4) Uani 1 1 d . . . . .
H42 H 0.4834 0.2200 0.1319 0.018 Uiso 1 1 calc R U . . .
C43 C 0.59414(16) 0.36061(13) 0.17233(13) 0.0169(4) Uani 1 1 d . . . . .
C44 C 0.59101(17) 0.45002(13) 0.17613(13) 0.0184(4) Uani 1 1 d . . . . .
H44 H 0.6657 0.5049 0.2033 0.022 Uiso 1 1 calc R U . . .
C45 C 0.48354(17) 0.46220(13) 0.14191(13) 0.0170(4) Uani 1 1 d . . . . .
C46 C 0.37481(16) 0.38031(12) 0.10142(12) 0.0148(4) Uani 1 1 d . . . . .
H46 H 0.2998 0.3860 0.0750 0.018 Uiso 1 1 calc R U . . .
C47 C 0.71559(17) 0.35077(14) 0.20623(15) 0.0220(4) Uani 1 1 d . . . . .
C48 C 0.7033(2) 0.25546(17) 0.2217(2) 0.0468(7) Uani 1 1 d . . . . .
H48A H 0.7838 0.2542 0.2474 0.070 Uiso 1 1 calc R U . . .
H48B H 0.6512 0.2033 0.1612 0.070 Uiso 1 1 calc R U . . .
H48C H 0.6672 0.2474 0.2663 0.070 Uiso 1 1 calc R U . . .
C49 C 0.7614(2) 0.3571(2) 0.12955(18) 0.0483(7) Uani 1 1 d . . . . .
H49A H 0.8391 0.3509 0.1494 0.072 Uiso 1 1 calc R U . . .
H49B H 0.7726 0.4192 0.1200 0.072 Uiso 1 1 calc R U . . .
H49C H 0.7019 0.3055 0.0702 0.072 Uiso 1 1 calc R U . . .
C50 C 0.8094(2) 0.43066(17) 0.29825(17) 0.0348(5) Uani 1 1 d . . . . .
H50A H 0.7767 0.4320 0.3456 0.052 Uiso 1 1 calc R U . . .
H50B H 0.8286 0.4922 0.2870 0.052 Uiso 1 1 calc R U . . .
H50C H 0.8833 0.4192 0.3215 0.052 Uiso 1 1 calc R U . . .
C51 C 0.48054(18) 0.56114(13) 0.15108(14) 0.0203(4) Uani 1 1 d . . . . .
C52 C 0.6074(2) 0.64186(15) 0.1932(2) 0.0406(6) Uani 1 1 d . . . . .
H52A H 0.6551 0.6427 0.2566 0.061 Uiso 1 1 calc R U . . .
H52B H 0.6007 0.7034 0.1976 0.061 Uiso 1 1 calc R U . . .
H52C H 0.6479 0.6312 0.1525 0.061 Uiso 1 1 calc R U . . .
C53 C 0.4189(2) 0.57938(16) 0.21573(17) 0.0344(5) Uani 1 1 d . . . . .
H53A H 0.3360 0.5298 0.1880 0.052 Uiso 1 1 calc R U . . .
H53B H 0.4162 0.6424 0.2222 0.052 Uiso 1 1 calc R U . . .
H53C H 0.4651 0.5776 0.2782 0.052 Uiso 1 1 calc R U . . .
C54 C 0.4075(2) 0.56435(17) 0.05456(16) 0.0386(6) Uani 1 1 d . . . . .
H54A H 0.4463 0.5532 0.0126 0.058 Uiso 1 1 calc R U . . .
H54B H 0.4045 0.6273 0.0617 0.058 Uiso 1 1 calc R U . . .
H54C H 0.3248 0.5146 0.0272 0.058 Uiso 1 1 calc R U . . .
C1S C 0.2292(3) 0.01247(18) 0.3383(2) 0.0414(6) Uani 1 1 d . . . . .
C2S C 0.3394(3) 0.03335(17) 0.41146(18) 0.0424(6) Uani 1 1 d . . . . .
H2S H 0.3417 0.0246 0.4694 0.051 Uiso 1 1 calc R U . . .
C3S C 0.4463(3) 0.06667(17) 0.4018(2) 0.0477(7) Uani 1 1 d . . . . .
H3S H 0.5210 0.0794 0.4526 0.057 Uiso 1 1 calc R U . . .
C4S C 0.4452(3) 0.08152(17) 0.3192(2) 0.0473(7) Uani 1 1 d . . . . .
H4S H 0.5190 0.1055 0.3129 0.057 Uiso 1 1 calc R U . . .
C5S C 0.3363(3) 0.06120(19) 0.2457(2) 0.0462(7) Uani 1 1 d . . . . .
H5S H 0.3346 0.0713 0.1883 0.055 Uiso 1 1 calc R U . . .
C6S C 0.2295(3) 0.0263(2) 0.2551(2) 0.0470(7) Uani 1 1 d . . . . .
H6S H 0.1547 0.0114 0.2034 0.056 Uiso 1 1 calc R U . . .
C7S C 0.1124(3) -0.0236(3) 0.3479(3) 0.0657(9) Uani 1 1 d . . . . .
H7S1 H 0.1294 -0.0272 0.4117 0.099 Uiso 1 1 calc R U . . .
H7S2 H 0.0589 -0.0875 0.3010 0.099 Uiso 1 1 calc R U . . .
H7S3 H 0.0725 0.0203 0.3373 0.099 Uiso 1 1 calc R U . . .

loop_
_atom_site_aniso_label
_atom_site_aniso_U_11
_atom_site_aniso_U_22
_atom_site_aniso_U_33
_atom_site_aniso_U_23
_atom_site_aniso_U_13
_atom_site_aniso_U_12
C14S 0.039(7) 0.044(8) 0.051(4) 0.009(5) 0.005(5) 0.016(5)
C8S 0.0518(12) 0.0401(12) 0.0415(11) 0.0146(10) 0.0057(9) 0.0188(10)
C9S 0.0518(12) 0.0401(12) 0.0415(11) 0.0146(10) 0.0057(9) 0.0188(10)
C10S 0.0518(12) 0.0401(12) 0.0415(11) 0.0146(10) 0.0057(9) 0.0188(10)
C11S 0.095(3) 0.0405(14) 0.0439(15) 0.0141(11) 0.026(2) 0.0278(17)
C12S 0.095(3) 0.0405(14) 0.0439(15) 0.0141(11) 0.026(2) 0.0278(17)
C13S 0.095(3) 0.0405(14) 0.0439(15) 0.0141(11) 0.026(2) 0.0278(17)
C14X 0.039(7) 0.044(8) 0.051(4) 0.009(5) 0.005(5) 0.016(5)
C8X 0.0518(12) 0.0401(12) 0.0415(11) 0.0146(10) 0.0057(9) 0.0188(10)
C9X 0.0518(12) 0.0401(12) 0.0415(11) 0.0146(10) 0.0057(9) 0.0188(10)
C10X 0.0518(12) 0.0401(12) 0.0415(11) 0.0146(10) 0.0057(9) 0.0188(10)
C11X 0.095(3) 0.0405(14) 0.0439(15) 0.0141(11) 0.026(2) 0.0278(17)
C12X 0.095(3) 0.0405(14) 0.0439(15) 0.0141(11) 0.026(2) 0.0278(17)
C13X 0.095(3) 0.0405(14) 0.0439(15) 0.0141(11) 0.026(2) 0.0278(17)
Ni1 0.00897(16) 0.00958(16) 0.01021(16) 0.00069(12) 0.00613(13) 0.00002(12)
N1 0.0106(7) 0.0101(7) 0.0123(7) 0.0004(6) 0.0060(6) 0.0006(6)
N2 0.0090(7) 0.0135(7) 0.0133(7) 0.0028(6) 0.0072(6) 0.0006(6)
O1 0.0307(16) 0.0178(14) 0.0314(16) -0.0001(12) 0.0221(14) -0.0047(12)
O2 0.0233(15) 0.0280(16) 0.0254(16) -0.0021(13) 0.0136(13) -0.0032(13)
C1 0.0117(9) 0.0114(8) 0.0173(9) 0.0043(7) 0.0072(7) 0.0025(7)
C2 0.0168(9) 0.0130(9) 0.0185(9) 0.0032(7) 0.0100(8) 0.0031(7)
C3 0.0135(9) 0.0129(9) 0.0181(9) 0.0034(7) 0.0094(8) 0.0013(7)
C4 0.0162(9) 0.0126(9) 0.0186(9) 0.0040(7) 0.0110(8) 0.0034(7)
C5 0.0140(9) 0.0135(9) 0.0152(9) 0.0050(7) 0.0080(7) 0.0046(7)
C6 0.0125(9) 0.0127(8) 0.0136(9) 0.0045(7) 0.0070(7) 0.0044(7)
C7 0.0134(9) 0.0118(8) 0.0120(8) 0.0034(7) 0.0070(7) 0.0032(7)
C8 0.0120(8) 0.0137(8) 0.0133(9) 0.0044(7) 0.0070(7) 0.0051(7)
C9 0.0141(9) 0.0151(9) 0.0169(9) 0.0057(7) 0.0099(8) 0.0043(7)
C10 0.0158(9) 0.0144(9) 0.0134(9) 0.0036(7) 0.0082(7) 0.0057(7)
C11 0.0156(9) 0.0128(9) 0.0145(9) 0.0011(7) 0.0068(8) 0.0032(7)
C12 0.0138(9) 0.0137(9) 0.0137(9) 0.0029(7) 0.0073(7) 0.0036(7)
C13 0.0145(9) 0.0138(9) 0.0151(9) 0.0019(7) 0.0072(8) 0.0012(7)
C14 0.0129(9) 0.0129(9) 0.0164(9) 0.0020(7) 0.0080(8) 0.0009(7)
C15 0.0120(9) 0.0127(8) 0.0121(8) 0.0030(7) 0.0056(7) 0.0032(7)
C16 0.0150(9) 0.0156(9) 0.0179(9) 0.0033(7) 0.0102(8) 0.0025(8)
C17 0.0111(9) 0.0126(8) 0.0168(9) 0.0049(7) 0.0066(7) 0.0026(7)
C18 0.0205(10) 0.0104(8) 0.0205(10) -0.0001(7) 0.0152(8) 0.0013(7)
C19 0.0296(11) 0.0118(9) 0.0259(10) 0.0034(8) 0.0198(9) 0.0053(8)
C20 0.0425(13) 0.0162(10) 0.0351(12) 0.0100(9) 0.0312(11) 0.0106(9)
C21 0.0363(13) 0.0136(10) 0.0465(14) 0.0053(9) 0.0347(12) 0.0046(9)
C22 0.0207(11) 0.0206(10) 0.0439(13) 0.0047(9) 0.0200(10) 0.0039(9)
C23 0.0211(10) 0.0157(9) 0.0279(11) 0.0039(8) 0.0150(9) 0.0030(8)
C24 0.0365(13) 0.0313(12) 0.0373(13) 0.0199(10) 0.0194(11) 0.0151(10)
C25 0.0508(16) 0.0271(12) 0.0753(19) 0.0159(12) 0.0551(16) 0.0095(11)
C26 0.0210(11) 0.0348(13) 0.0369(13) 0.0128(10) 0.0107(10) 0.0059(10)
C27 0.0124(9) 0.0142(9) 0.0169(9) 0.0003(7) 0.0102(8) 0.0014(7)
C28 0.0138(9) 0.0201(9) 0.0214(10) 0.0048(8) 0.0123(8) 0.0058(8)
C29 0.0201(10) 0.0159(9) 0.0381(12) 0.0056(9) 0.0196(9) 0.0065(8)
C30 0.0154(10) 0.0177(10) 0.0328(12) -0.0065(9) 0.0115(9) 0.0006(8)
C31 0.0179(10) 0.0272(11) 0.0196(10) -0.0034(8) 0.0045(8) 0.0058(9)
C32 0.0179(10) 0.0209(10) 0.0183(10) 0.0020(8) 0.0098(8) 0.0062(8)
C33 0.0297(12) 0.0293(11) 0.0236(11) 0.0077(9) 0.0084(9) 0.0127(10)
C34 0.0308(13) 0.0231(12) 0.0493(16) -0.0140(11) 0.0160(12) -0.0042(10)
C35 0.0260(11) 0.0310(12) 0.0297(12) 0.0125(9) 0.0136(10) 0.0118(9)
C36 0.0174(9) 0.0162(9) 0.0158(9) 0.0023(7) 0.0113(8) 0.0042(8)
C37 0.0222(10) 0.0191(10) 0.0223(10) 0.0012(8) 0.0124(9) 0.0078(8)
C38 0.0292(11) 0.0316(11) 0.0160(10) 0.0060(8) 0.0121(9) 0.0133(9)
C39 0.0266(11) 0.0229(10) 0.0251(11) 0.0010(8) 0.0196(9) 0.0038(9)
C40 0.0098(8) 0.0117(8) 0.0151(9) 0.0039(7) 0.0061(7) 0.0023(7)
C41 0.0124(9) 0.0126(8) 0.0103(8) 0.0005(7) 0.0071(7) 0.0007(7)
C42 0.0165(9) 0.0114(8) 0.0167(9) 0.0035(7) 0.0091(8) 0.0030(7)
C43 0.0127(9) 0.0168(9) 0.0179(9) 0.0052(7) 0.0065(8) 0.0022(7)
C44 0.0136(9) 0.0130(9) 0.0194(10) 0.0027(7) 0.0049(8) -0.0019(7)
C45 0.0197(10) 0.0125(9) 0.0161(9) 0.0029(7) 0.0082(8) 0.0037(7)
C46 0.0124(9) 0.0154(9) 0.0147(9) 0.0027(7) 0.0063(7) 0.0039(7)
C47 0.0123(9) 0.0226(10) 0.0265(11) 0.0080(8) 0.0052(8) 0.0050(8)
C48 0.0179(12) 0.0307(13) 0.079(2) 0.0203(13) 0.0054(12) 0.0105(10)
C49 0.0264(13) 0.092(2) 0.0394(15) 0.0248(15) 0.0177(12) 0.0347(14)
C50 0.0212(11) 0.0333(13) 0.0331(13) 0.0051(10) -0.0016(10) 0.0087(10)
C51 0.0243(10) 0.0123(9) 0.0221(10) 0.0053(8) 0.0094(9) 0.0057(8)
C52 0.0339(13) 0.0129(10) 0.0650(18) 0.0079(11) 0.0192(13) 0.0025(10)
C53 0.0482(15) 0.0198(11) 0.0399(13) 0.0063(10) 0.0268(12) 0.0129(10)
C54 0.0589(17) 0.0250(12) 0.0299(12) 0.0104(10) 0.0129(12) 0.0209(12)
C1S 0.0541(16) 0.0394(14) 0.0499(16) 0.0262(12) 0.0271(14) 0.0309(13)
C2S 0.0614(18) 0.0251(12) 0.0364(14) 0.0116(10) 0.0192(13) 0.0135(12)
C3S 0.0450(16) 0.0267(13) 0.0436(15) 0.0037(11) 0.0065(13) -0.0009(12)
C4S 0.0556(18) 0.0241(12) 0.0599(18) 0.0077(12) 0.0311(15) 0.0100(12)
C5S 0.075(2) 0.0418(15) 0.0503(17) 0.0249(13) 0.0392(16) 0.0386(15)
C6S 0.0599(18) 0.0563(17) 0.0511(16) 0.0320(14) 0.0277(15) 0.0434(15)
C7S 0.065(2) 0.093(3) 0.080(2) 0.058(2) 0.0444(19) 0.050(2)

loop_
_atom_type_symbol
_atom_type_description
_atom_type_scat_dispersion_real
_atom_type_scat_dispersion_imag
_atom_type_scat_source
C C 0.0033 0.0016 'International Tables Vol C Tables 4.2.6.8 and 6.1.1.4'
H H 0.0000 0.0000 'International Tables Vol C Tables 4.2.6.8 and 6.1.1.4'
O O 0.0106 0.0060 'International Tables Vol C Tables 4.2.6.8 and 6.1.1.4'
N N 0.0061 0.0033 'International Tables Vol C Tables 4.2.6.8 and 6.1.1.4'
Ni Ni 0.3393 1.1124 'International Tables Vol C Tables 4.2.6.8 and 6.1.1.4'

loop_
_geom_angle_atom_site_label_1
_geom_angle_atom_site_label_2
_geom_angle_atom_site_label_3
_geom_angle
_geom_angle_site_symmetry_1
_geom_angle_site_symmetry_3
C8S C14S H14A 109.5 . .
C8S C14S H14B 109.5 . .
H14A C14S H14B 109.5 . .
C8S C14S H14C 109.5 . .
H14A C14S H14C 109.5 . .
H14B C14S H14C 109.5 . .
C9S C8S C13S 120.0 . .
C9S C8S C14S 118.4(11) . .
C13S C8S C14S 121.2(11) . .
C8S C9S C10S 120.0 . .
C8S C9S H9S 120.0 . .
C10S C9S H9S 120.0 . .
C11S C10S C9S 120.0 . .
C11S C10S H10S 120.0 . .
C9S C10S H10S 120.0 . .
C10S C11S C12S 120.0 . .
C10S C11S H11S 120.0 . .
C12S C11S H11S 120.0 . .
C11S C12S C13S 120.0 . .
C11S C12S H12S 120.0 . .
C13S C12S H12S 120.0 . .
C12S C13S C8S 120.0 . .
C12S C13S H13S 120.0 . .
C8S C13S H13S 120.0 . .
C8X C14X H14X 109.5 . .
C8X C14X H14Y 109.5 . .
H14X C14X H14Y 109.5 . .
C8X C14X H14Z 109.5 . .
H14X C14X H14Z 109.5 . .
H14Y C14X H14Z 109.5 . .
C9X C8X C13X 120.0 . .
C9X C8X C14X 122.0(12) . .
C13X C8X C14X 118.0(12) . .
C10X C9X C8X 120.0 . .
C10X C9X H9X 120.0 . .
C8X C9X H9X 120.0 . .
C9X C10X C11X 120.0 . .
C9X C10X H10X 120.0 . .
C11X C10X H10X 120.0 . .
C12X C11X C10X 120.0 . .
C12X C11X H11X 120.0 . .
C10X C11X H11X 120.0 . .
C13X C12X C11X 120.0 . .
C13X C12X H12X 120.0 . .
C11X C12X H12X 120.0 . .
C12X C13X C8X 120.0 . .
C12X C13X H13X 120.0 . .
C8X C13X H13X 120.0 . .
N2 Ni1 N2 180.0 . 2
N2 Ni1 N1 89.00(6) . 2
N2 Ni1 N1 91.00(6) 2 2
N2 Ni1 N1 91.00(6) . .
N2 Ni1 N1 89.00(6) 2 .
N1 Ni1 N1 180.0 2 .
C8 N1 C1 104.38(13) . .
C8 N1 Ni1 126.55(11) . .
C1 N1 Ni1 129.06(11) . .
C15 N2 C17 104.16(14) . .
C15 N2 Ni1 126.76(11) . .
C17 N2 Ni1 129.00(11) . .
C40 C1 N1 125.14(15) 2 .
C40 C1 C2 123.46(16) 2 .
N1 C1 C2 111.40(15) . .
O1 C2 C3 125.9(2) . .
O1 C2 C1 128.6(2) . .
C3 C2 C1 105.45(15) . .
C3 C2 H2 127.3 . .
C1 C2 H2 127.3 . .
C4 C3 C2 132.22(16) . .
C4 C3 C8 122.55(16) . .
C2 C3 C8 105.22(15) . .
C3 C4 C5 118.66(16) . .
C3 C4 C18 121.17(16) . .
C5 C4 C18 120.17(15) . .
C9 C5 C6 119.26(16) . .
C9 C5 C4 121.52(16) . .
C6 C5 C4 119.21(15) . .
C5 C6 C12 118.34(15) . .
C5 C6 C7 120.88(16) . .
C12 C6 C7 120.78(15) . .
C8 C7 C15 121.24(16) . .
C8 C7 C6 119.39(15) . .
C15 C7 C6 119.35(16) . .
N1 C8 C7 127.20(16) . .
N1 C8 C3 113.52(15) . .
C7 C8 C3 119.28(15) . .
C10 C9 C5 122.54(16) . .
C10 C9 H9 118.7 . .
C5 C9 H9 118.7 . .
C9 C10 C11 117.65(16) . .
C9 C10 C36 123.59(15) . .
C11 C10 C36 118.73(15) . .
C12 C11 C10 122.55(16) . .
C12 C11 H11 118.7 . .
C10 C11 H11 118.7 . .
C11 C12 C6 119.64(16) . .
C11 C12 C13 120.91(16) . .
C6 C12 C13 119.44(15) . .
C14 C13 C12 118.11(16) . .
C14 C13 C27 121.38(15) . .
C12 C13 C27 120.51(15) . .
C13 C14 C16 131.50(17) . .
C13 C14 C15 123.11(16) . .
C16 C14 C15 105.38(15) . .
N2 C15 C7 127.23(16) . .
N2 C15 C14 113.61(15) . .
C7 C15 C14 119.14(15) . .
O2 C16 C14 124.6(2) . .
O2 C16 C17 129.5(2) . .
C14 C16 C17 105.41(15) . .
C14 C16 H16 127.3 . .
C17 C16 H16 127.3 . .
C40 C17 N2 125.00(16) . .
C40 C17 C16 123.58(16) . .
N2 C17 C16 111.41(15) . .
C19 C18 C23 120.46(17) . .
C19 C18 C4 119.72(18) . .
C23 C18 C4 119.80(17) . .
C20 C19 C18 118.7(2) . .
C20 C19 C24 119.85(19) . .
C18 C19 C24 121.39(17) . .
C21 C20 C19 121.9(2) . .
C21 C20 H20 119.0 . .
C19 C20 H20 119.0 . .
C20 C21 C22 118.15(18) . .
C20 C21 C25 121.1(2) . .
C22 C21 C25 120.8(2) . .
C21 C22 C23 122.3(2) . .
C21 C22 H22 118.9 . .
C23 C22 H22 118.9 . .
C22 C23 C18 118.39(19) . .
C22 C23 C26 119.79(19) . .
C18 C23 C26 121.82(17) . .
C19 C24 H24A 109.5 . .
C19 C24 H24B 109.5 . .
H24A C24 H24B 109.5 . .
C19 C24 H24C 109.5 . .
H24A C24 H24C 109.5 . .
H24B C24 H24C 109.5 . .
C21 C25 H25A 109.5 . .
C21 C25 H25B 109.5 . .
H25A C25 H25B 109.5 . .
C21 C25 H25C 109.5 . .
H25A C25 H25C 109.5 . .
H25B C25 H25C 109.5 . .
C23 C26 H26A 109.5 . .
C23 C26 H26B 109.5 . .
H26A C26 H26B 109.5 . .
C23 C26 H26C 109.5 . .
H26A C26 H26C 109.5 . .
H26B C26 H26C 109.5 . .
C32 C27 C28 120.42(17) . .
C32 C27 C13 119.88(17) . .
C28 C27 C13 119.68(17) . .
C29 C28 C27 118.43(18) . .
C29 C28 C35 119.77(18) . .
C27 C28 C35 121.79(17) . .
C30 C29 C28 122.15(19) . .
C30 C29 H29 118.9 . .
C28 C29 H29 118.9 . .
C31 C30 C29 118.22(18) . .
C31 C30 C34 121.0(2) . .
C29 C30 C34 120.8(2) . .
C30 C31 C32 121.9(2) . .
C30 C31 H31 119.1 . .
C32 C31 H31 119.1 . .
C31 C32 C27 118.87(18) . .
C31 C32 C33 119.27(18) . .
C27 C32 C33 121.85(17) . .
C32 C33 H33A 109.5 . .
C32 C33 H33B 109.5 . .
H33A C33 H33B 109.5 . .
C32 C33 H33C 109.5 . .
H33A C33 H33C 109.5 . .
H33B C33 H33C 109.5 . .
C30 C34 H34A 109.5 . .
C30 C34 H34B 109.5 . .
H34A C34 H34B 109.5 . .
C30 C34 H34C 109.5 . .
H34A C34 H34C 109.5 . .
H34B C34 H34C 109.5 . .
C28 C35 H35A 109.5 . .
C28 C35 H35B 109.5 . .
H35A C35 H35B 109.5 . .
C28 C35 H35C 109.5 . .
H35A C35 H35C 109.5 . .
H35B C35 H35C 109.5 . .
C39 C36 C38 108.97(16) . .
C39 C36 C10 112.13(15) . .
C38 C36 C10 108.23(15) . .
C39 C36 C37 107.98(16) . .
C38 C36 C37 109.45(16) . .
C10 C36 C37 110.04(15) . .
C36 C37 H37A 109.5 . .
C36 C37 H37B 109.5 . .
H37A C37 H37B 109.5 . .
C36 C37 H37C 109.5 . .
H37A C37 H37C 109.5 . .
H37B C37 H37C 109.5 . .
C36 C38 H38A 109.5 . .
C36 C38 H38B 109.5 . .
H38A C38 H38B 109.5 . .
C36 C38 H38C 109.5 . .
H38A C38 H38C 109.5 . .
H38B C38 H38C 109.5 . .
C36 C39 H39A 109.5 . .
C36 C39 H39B 109.5 . .
H39A C39 H39B 109.5 . .
C36 C39 H39C 109.5 . .
H39A C39 H39C 109.5 . .
H39B C39 H39C 109.5 . .
C1 C40 C17 122.67(16) 2 .
C1 C40 C41 119.66(15) 2 .
C17 C40 C41 117.61(15) . .
C46 C41 C42 119.98(16) . .
C46 C41 C40 121.26(16) . .
C42 C41 C40 118.62(16) . .
C43 C42 C41 120.88(17) . .
C43 C42 H42 119.6 . .
C41 C42 H42 119.6 . .
C42 C43 C44 117.68(17) . .
C42 C43 C47 121.73(17) . .
C44 C43 C47 120.55(16) . .
C45 C44 C43 122.86(17) . .
C45 C44 H44 118.6 . .
C43 C44 H44 118.6 . .
C44 C45 C46 117.54(17) . .
C44 C45 C51 122.61(16) . .
C46 C45 C51 119.79(17) . .
C41 C46 C45 120.99(17) . .
C41 C46 H46 119.5 . .
C45 C46 H46 119.5 . .
C48 C47 C50 108.28(19) . .
C48 C47 C49 108.2(2) . .
C50 C47 C49 108.92(19) . .
C48 C47 C43 112.38(16) . .
C50 C47 C43 111.19(17) . .
C49 C47 C43 107.81(17) . .
C47 C48 H48A 109.5 . .
C47 C48 H48B 109.5 . .
H48A C48 H48B 109.5 . .
C47 C48 H48C 109.5 . .
H48A C48 H48C 109.5 . .
H48B C48 H48C 109.5 . .
C47 C49 H49A 109.5 . .
C47 C49 H49B 109.5 . .
H49A C49 H49B 109.5 . .
C47 C49 H49C 109.5 . .
H49A C49 H49C 109.5 . .
H49B C49 H49C 109.5 . .
C47 C50 H50A 109.5 . .
C47 C50 H50B 109.5 . .
H50A C50 H50B 109.5 . .
C47 C50 H50C 109.5 . .
H50A C50 H50C 109.5 . .
H50B C50 H50C 109.5 . .
C54 C51 C52 108.10(19) . .
C54 C51 C45 110.38(16) . .
C52 C51 C45 112.58(17) . .
C54 C51 C53 108.61(19) . .
C52 C51 C53 108.57(18) . .
C45 C51 C53 108.51(16) . .
C51 C52 H52A 109.5 . .
C51 C52 H52B 109.5 . .
H52A C52 H52B 109.5 . .
C51 C52 H52C 109.5 . .
H52A C52 H52C 109.5 . .
H52B C52 H52C 109.5 . .
C51 C53 H53A 109.5 . .
C51 C53 H53B 109.5 . .
H53A C53 H53B 109.5 . .
C51 C53 H53C 109.5 . .
H53A C53 H53C 109.5 . .
H53B C53 H53C 109.5 . .
C51 C54 H54A 109.5 . .
C51 C54 H54B 109.5 . .
H54A C54 H54B 109.5 . .
C51 C54 H54C 109.5 . .
H54A C54 H54C 109.5 . .
H54B C54 H54C 109.5 . .
C2S C1S C6S 117.8(3) . .
C2S C1S C7S 121.6(2) . .
C6S C1S C7S 120.5(3) . .
C3S C2S C1S 121.1(2) . .
C3S C2S H2S 119.4 . .
C1S C2S H2S 119.4 . .
C4S C3S C2S 120.4(3) . .
C4S C3S H3S 119.8 . .
C2S C3S H3S 119.8 . .
C5S C4S C3S 119.2(3) . .
C5S C4S H4S 120.4 . .
C3S C4S H4S 120.4 . .
C4S C5S C6S 120.2(3) . .
C4S C5S H5S 119.9 . .
C6S C5S H5S 119.9 . .
C5S C6S C1S 121.3(3) . .
C5S C6S H6S 119.3 . .
C1S C6S H6S 119.3 . .
C1S C7S H7S1 109.5 . .
C1S C7S H7S2 109.5 . .
H7S1 C7S H7S2 109.5 . .
C1S C7S H7S3 109.5 . .
H7S1 C7S H7S3 109.5 . .
H7S2 C7S H7S3 109.5 . .

loop_
_geom_bond_atom_site_label_1
_geom_bond_atom_site_label_2
_geom_bond_distance
_geom_bond_site_symmetry_2
C14S C8S 1.495(5) .
C14S H14A 0.9800 .
C14S H14B 0.9800 .
C14S H14C 0.9800 .
C8S C9S 1.3900 .
C8S C13S 1.3900 .
C9S C10S 1.3900 .
C9S H9S 0.9500 .
C10S C11S 1.3900 .
C10S H10S 0.9500 .
C11S C12S 1.3900 .
C11S H11S 0.9500 .
C12S C13S 1.3900 .
C12S H12S 0.9500 .
C13S H13S 0.9500 .
C14X C8X 1.494(5) .
C14X H14X 0.9800 .
C14X H14Y 0.9800 .
C14X H14Z 0.9800 .
C8X C9X 1.3900 .
C8X C13X 1.3900 .
C9X C10X 1.3900 .
C9X H9X 0.9500 .
C10X C11X 1.3900 .
C10X H10X 0.9500 .
C11X C12X 1.3900 .
C11X H11X 0.9500 .
C12X C13X 1.3900 .
C12X H12X 0.9500 .
C13X H13X 0.9500 .
Ni1 N2 1.9563(14) .
Ni1 N2 1.9563(14) 2
Ni1 N1 1.9615(14) 2
Ni1 N1 1.9616(14) .
N1 C8 1.358(2) .
N1 C1 1.419(2) .
N2 C15 1.353(2) .
N2 C17 1.424(2) .
O1 C2 1.243(3) .
O2 C16 1.264(3) .
C1 C40 1.380(2) 2
C1 C2 1.439(2) .
C2 C3 1.433(2) .
C2 H2 0.9500 .
C3 C4 1.375(2) .
C3 C8 1.439(2) .
C4 C5 1.437(2) .
C4 C18 1.498(2) .
C5 C9 1.406(2) .
C5 C6 1.426(2) .
C6 C12 1.426(2) .
C6 C7 1.426(2) .
C7 C8 1.389(2) .
C7 C15 1.394(2) .
C9 C10 1.387(2) .
C9 H9 0.9500 .
C10 C11 1.396(2) .
C10 C36 1.534(2) .
C11 C12 1.393(2) .
C11 H11 0.9500 .
C12 C13 1.442(2) .
C13 C14 1.375(2) .
C13 C27 1.493(2) .
C14 C16 1.431(2) .
C14 C15 1.433(2) .
C16 C17 1.432(2) .
C16 H16 0.9500 .
C17 C40 1.386(2) .
C18 C19 1.398(3) .
C18 C23 1.399(3) .
C19 C20 1.396(3) .
C19 C24 1.503(3) .
C20 C21 1.381(3) .
C20 H20 0.9500 .
C21 C22 1.381(3) .
C21 C25 1.511(3) .
C22 C23 1.394(3) .
C22 H22 0.9500 .
C23 C26 1.508(3) .
C24 H24A 0.9800 .
C24 H24B 0.9800 .
C24 H24C 0.9800 .
C25 H25A 0.9800 .
C25 H25B 0.9800 .
C25 H25C 0.9800 .
C26 H26A 0.9800 .
C26 H26B 0.9800 .
C26 H26C 0.9800 .
C27 C32 1.401(3) .
C27 C28 1.401(3) .
C28 C29 1.392(3) .
C28 C35 1.501(3) .
C29 C30 1.385(3) .
C29 H29 0.9500 .
C30 C31 1.385(3) .
C30 C34 1.506(3) .
C31 C32 1.389(3) .
C31 H31 0.9500 .
C32 C33 1.510(3) .
C33 H33A 0.9800 .
C33 H33B 0.9800 .
C33 H33C 0.9800 .
C34 H34A 0.9800 .
C34 H34B 0.9800 .
C34 H34C 0.9800 .
C35 H35A 0.9800 .
C35 H35B 0.9800 .
C35 H35C 0.9800 .
C36 C39 1.526(2) .
C36 C38 1.533(3) .
C36 C37 1.534(3) .
C37 H37A 0.9800 .
C37 H37B 0.9800 .
C37 H37C 0.9800 .
C38 H38A 0.9800 .
C38 H38B 0.9800 .
C38 H38C 0.9800 .
C39 H39A 0.9800 .
C39 H39B 0.9800 .
C39 H39C 0.9800 .
C40 C1 1.380(2) 2
C40 C41 1.499(2) .
C41 C46 1.379(2) .
C41 C42 1.390(3) .
C42 C43 1.387(2) .
C42 H42 0.9500 .
C43 C44 1.396(3) .
C43 C47 1.533(3) .
C44 C45 1.387(3) .
C44 H44 0.9500 .
C45 C46 1.397(2) .
C45 C51 1.534(3) .
C46 H46 0.9500 .
C47 C48 1.519(3) .
C47 C50 1.521(3) .
C47 C49 1.532(3) .
C48 H48A 0.9800 .
C48 H48B 0.9800 .
C48 H48C 0.9800 .
C49 H49A 0.9800 .
C49 H49B 0.9800 .
C49 H49C 0.9800 .
C50 H50A 0.9800 .
C50 H50B 0.9800 .
C50 H50C 0.9800 .
C51 C54 1.523(3) .
C51 C52 1.530(3) .
C51 C53 1.534(3) .
C52 H52A 0.9800 .
C52 H52B 0.9800 .
C52 H52C 0.9800 .
C53 H53A 0.9800 .
C53 H53B 0.9800 .
C53 H53C 0.9800 .
C54 H54A 0.9800 .
C54 H54B 0.9800 .
C54 H54C 0.9800 .
C1S C2S 1.382(4) .
C1S C6S 1.383(4) .
C1S C7S 1.501(4) .
C2S C3S 1.380(4) .
C2S H2S 0.9500 .
C3S C4S 1.375(4) .
C3S H3S 0.9500 .
C4S C5S 1.375(4) .
C4S H4S 0.9500 .
C5S C6S 1.379(4) .
C5S H5S 0.9500 .
C6S H6S 0.9500 .
C7S H7S1 0.9800 .
C7S H7S2 0.9800 .
C7S H7S3 0.9800 .
